data_4069333
loop_
_publ_author_name
'Zhang, Jie'
'Krause, Jeanette A.'
'Huang, Kuo-Wei'
'Guan, Hairong'

_publ_section_title
;
 Ancillary Ligand and Ketone Substituent Effects on the Rate of Ketone
 Insertion into Zr&#x2212;C Bonds of Zirconocene&#x2212;1-Aza-1,3-diene
 Complexes
;
_journal_issue 10
_journal_name_full Organometallics
_journal_page_first 2938
_journal_paper_doi 10.1021/om900142c
_journal_volume 28
_journal_year 2009
_chemical_formula_moiety 'C26 H25 N O Zr'
_chemical_formula_sum 'C26 H25 N O Zr'
_chemical_formula_weight 458.69
_chemical_name_systematic
; 
 ? 
;
_space_group_IT_number 2
_symmetry_cell_setting triclinic
_symmetry_space_group_name_Hall '-P 1'
_symmetry_space_group_name_H-M 'P -1'
_atom_sites_solution_hydrogens geom
_atom_sites_solution_primary direct
_atom_sites_solution_secondary difmap
_audit_creation_method SHELXL-97
_cell_angle_alpha 96.3830(10)
_cell_angle_beta 95.8220(10)
_cell_angle_gamma 90.2500(10)
_cell_formula_units_Z 2
_cell_length_a 8.0360(4)
_cell_length_b 11.0923(6)
_cell_length_c 11.5186(6)
_cell_measurement_reflns_used 5915
_cell_measurement_temperature 150(2)
_cell_measurement_theta_max 31.07
_cell_measurement_theta_min 2.64
_cell_volume 1014.99(9)
_computing_cell_refinement 'Bruker APEX2 v2.1-4'
_computing_data_collection 'Bruker APEX2 v2.1-4'
_computing_data_reduction 'Bruker SAINT v7.34A'
_computing_molecular_graphics 'Bruker SHELXTL v6.14'
_computing_publication_material 'Bruker SHELXTL v6.14'
_computing_structure_refinement 'Bruker SHELXTL v6.14'
_computing_structure_solution 'Bruker SHELXTL v6.14'
_diffrn_ambient_temperature 150(2)
_diffrn_detector_area_resol_mean 0.75
_diffrn_measured_fraction_theta_full 0.986
_diffrn_measured_fraction_theta_max 0.986
_diffrn_measurement_device_type 'Bruker APEXII'
_diffrn_measurement_method 'omega scans'
_diffrn_radiation_monochromator 'Si-<111> channel cut crystal'
_diffrn_radiation_source synchrotron
_diffrn_radiation_type synchrotron
_diffrn_radiation_wavelength 0.77490
_diffrn_reflns_av_R_equivalents 0.0568
_diffrn_reflns_av_sigmaI/netI 0.0689
_diffrn_reflns_limit_h_max 10
_diffrn_reflns_limit_h_min -10
_diffrn_reflns_limit_k_max 14
_diffrn_reflns_limit_k_min -14
_diffrn_reflns_limit_l_max 15
_diffrn_reflns_limit_l_min -15
_diffrn_reflns_number 12305
_diffrn_reflns_theta_full 31.09
_diffrn_reflns_theta_max 31.09
_diffrn_reflns_theta_min 2.64
_diffrn_standards_decay_% 0
_exptl_absorpt_coefficient_mu 0.693
_exptl_absorpt_correction_T_max 0.9531
_exptl_absorpt_correction_T_min 0.9153
_exptl_absorpt_correction_type multi-scan
_exptl_absorpt_process_details 'SADABS v2008/1 (Sheldrick)'
_exptl_crystal_colour red-orange
_exptl_crystal_density_diffrn 1.501
_exptl_crystal_density_method 'not measured'
_exptl_crystal_description block
_exptl_crystal_F_000 472
_exptl_crystal_size_max 0.13
_exptl_crystal_size_mid 0.07
_exptl_crystal_size_min 0.07
_refine_diff_density_max 0.604
_refine_diff_density_min -0.594
_refine_diff_density_rms 0.146
_refine_ls_extinction_method none
_refine_ls_goodness_of_fit_ref 1.132
_refine_ls_hydrogen_treatment constr
_refine_ls_matrix_type full
_refine_ls_number_parameters 262
_refine_ls_number_reflns 4964
_refine_ls_number_restraints 0
_refine_ls_restrained_S_all 1.132
_refine_ls_R_factor_all 0.0507
_refine_ls_R_factor_gt 0.0477
_refine_ls_shift/su_max 0.000
_refine_ls_shift/su_mean 0.000
_refine_ls_structure_factor_coef Fsqd
_refine_ls_weighting_details 'calc w=1/[\s^2^(Fo^2^)+(0.0857P)^2^+0.0000P] where P=(Fo^2^+2Fc^2^)/3'
_refine_ls_weighting_scheme calc
_refine_ls_wR_factor_gt 0.1442
_refine_ls_wR_factor_ref 0.1469
_reflns_number_gt 4485
_reflns_number_total 4964
_reflns_threshold_expression >2\s(I)
_cod_data_source_file om900142c_si_002.cif
_cod_data_source_block 3b
_cod_depositor_comments
;
The following automatic conversions were performed:

'_symmetry_cell_setting' value 'Triclinic' changed to 'triclinic'
according to /home/saulius/struct/CIF-dictionaries/cif_core.dic
dictionary named 'cif_core.dic' version 2.4.2 from 2011-04-26.

Automatic conversion script
Id: cif_fix_values 1715 2011-07-08 13:25:40Z adriana 
;
_cod_original_sg_symbol_H-M P-1
_cod_database_code 4069333

loop_
_symmetry_equiv_pos_as_xyz
'x, y, z'
'-x, -y, -z'

loop_
_atom_site_label
_atom_site_type_symbol
_atom_site_fract_x
_atom_site_fract_y
_atom_site_fract_z
_atom_site_U_iso_or_equiv
_atom_site_adp_type
_atom_site_occupancy
_atom_site_symmetry_multiplicity
_atom_site_calc_flag
_atom_site_refinement_flags
Zr Zr 0.11998(3) 0.11305(2) 0.27063(2) 0.01477(12) Uani 1 1 d .
O1 O 0.3326(3) 0.5293(2) -0.1515(2) 0.0286(6) Uani 1 1 d .
N1 N 0.2445(3) 0.1567(2) 0.1259(2) 0.0183(5) Uani 1 1 d .
C1 C 0.3760(4) 0.0824(3) 0.1547(3) 0.0202(6) Uani 1 1 d .
H1 H 0.4860 0.1071 0.1432 0.024 Uiso 1 1 calc R
C2 C 0.3546(4) -0.0262(3) 0.1994(3) 0.0202(6) Uani 1 1 d .
H2 H 0.4532 -0.0668 0.2250 0.024 Uiso 1 1 calc R
C3 C 0.1953(4) -0.0850(3) 0.2113(3) 0.0186(6) Uani 1 1 d .
H3 H 0.1405 -0.1040 0.1294 0.022 Uiso 1 1 calc R
C4 C 0.2721(4) 0.2493(3) 0.0554(3) 0.0187(6) Uani 1 1 d .
C5 C 0.1928(4) 0.3607(3) 0.0737(3) 0.0210(6) Uani 1 1 d .
H5 H 0.1212 0.3739 0.1345 0.025 Uiso 1 1 calc R
C6 C 0.2174(4) 0.4521(3) 0.0042(3) 0.0233(7) Uani 1 1 d .
H6 H 0.1637 0.5277 0.0182 0.028 Uiso 1 1 calc R
C7 C 0.3208(4) 0.4334(3) -0.0862(3) 0.0223(7) Uani 1 1 d .
C8 C 0.4016(4) 0.3241(3) -0.1046(3) 0.0230(7) Uani 1 1 d .
H8 H 0.4738 0.3115 -0.1650 0.028 Uiso 1 1 calc R
C9 C 0.3771(4) 0.2329(3) -0.0345(3) 0.0221(7) Uani 1 1 d .
H9 H 0.4326 0.1579 -0.0479 0.027 Uiso 1 1 calc R
C10 C 0.1883(4) -0.1989(3) 0.2648(3) 0.0192(6) Uani 1 1 d .
C11 C 0.0507(4) -0.2793(3) 0.2331(3) 0.0228(7) Uani 1 1 d .
H11 H -0.0339 -0.2607 0.1742 0.027 Uiso 1 1 calc R
C12 C 0.0361(5) -0.3849(3) 0.2859(3) 0.0275(8) Uani 1 1 d .
H12 H -0.0577 -0.4377 0.2625 0.033 Uiso 1 1 calc R
C13 C 0.1574(5) -0.4140(3) 0.3726(3) 0.0275(7) Uani 1 1 d .
H13 H 0.1469 -0.4858 0.4093 0.033 Uiso 1 1 calc R
C14 C 0.2935(5) -0.3368(3) 0.4045(3) 0.0253(7) Uani 1 1 d .
H14 H 0.3768 -0.3559 0.4639 0.030 Uiso 1 1 calc R
C15 C 0.3111(4) -0.2315(3) 0.3514(3) 0.0235(7) Uani 1 1 d .
H15 H 0.4073 -0.1808 0.3738 0.028 Uiso 1 1 calc R
C16 C -0.1773(4) 0.1384(3) 0.3158(3) 0.0251(7) Uani 1 1 d .
H16 H -0.2152 0.1511 0.3962 0.030 Uiso 1 1 calc R
C17 C -0.1461(4) 0.2315(3) 0.2455(4) 0.0277(8) Uani 1 1 d .
H17 H -0.1573 0.3205 0.2684 0.033 Uiso 1 1 calc R
C18 C -0.1305(4) 0.1756(3) 0.1308(3) 0.0257(7) Uani 1 1 d .
H18 H -0.1221 0.2190 0.0599 0.031 Uiso 1 1 calc R
C19 C -0.1471(4) 0.0497(3) 0.1306(3) 0.0223(7) Uani 1 1 d .
H19 H -0.1531 -0.0117 0.0598 0.027 Uiso 1 1 calc R
C20 C -0.1746(4) 0.0264(3) 0.2459(3) 0.0236(7) Uani 1 1 d .
H20 H -0.2085 -0.0537 0.2691 0.028 Uiso 1 1 calc R
C21 C 0.1402(5) 0.1421(3) 0.4962(3) 0.0246(7) Uani 1 1 d .
H21 H 0.0555 0.1135 0.5453 0.030 Uiso 1 1 calc R
C22 C 0.2847(5) 0.0790(3) 0.4662(3) 0.0272(8) Uani 1 1 d .
H22 H 0.3202 -0.0013 0.4911 0.033 Uiso 1 1 calc R
C23 C 0.3831(4) 0.1581(4) 0.4134(3) 0.0255(7) Uani 1 1 d .
H23 H 0.5005 0.1432 0.3945 0.031 Uiso 1 1 calc R
C24 C 0.2969(4) 0.2675(3) 0.4056(3) 0.0231(7) Uani 1 1 d .
H24 H 0.3442 0.3441 0.3831 0.028 Uiso 1 1 calc R
C25 C 0.1467(5) 0.2572(3) 0.4575(3) 0.0237(7) Uani 1 1 d .
H25 H 0.0693 0.3253 0.4768 0.028 Uiso 1 1 calc R
C26 C 0.4314(5) 0.5110(4) -0.2469(4) 0.0332(9) Uani 1 1 d .
H26A H 0.4310 0.5845 -0.2870 0.050 Uiso 1 1 calc R
H26B H 0.3851 0.4427 -0.3022 0.050 Uiso 1 1 calc R
H26C H 0.5464 0.4933 -0.2175 0.050 Uiso 1 1 calc R

loop_
_atom_site_aniso_label
_atom_site_aniso_U_11
_atom_site_aniso_U_22
_atom_site_aniso_U_33
_atom_site_aniso_U_23
_atom_site_aniso_U_13
_atom_site_aniso_U_12
Zr 0.01363(17) 0.01659(17) 0.01450(18) 0.00300(11) 0.00205(11) 0.00081(11)
O1 0.0317(14) 0.0262(13) 0.0316(14) 0.0131(11) 0.0109(11) 0.0016(10)
N1 0.0157(13) 0.0214(13) 0.0187(13) 0.0043(10) 0.0041(10) 0.0004(10)
C1 0.0182(15) 0.0229(16) 0.0200(16) 0.0010(12) 0.0060(12) 0.0020(12)
C2 0.0185(15) 0.0225(16) 0.0199(16) 0.0016(12) 0.0037(12) 0.0038(12)
C3 0.0181(15) 0.0201(15) 0.0177(15) 0.0033(12) 0.0009(12) 0.0033(12)
C4 0.0169(15) 0.0222(15) 0.0172(15) 0.0031(12) 0.0021(12) -0.0018(12)
C5 0.0176(15) 0.0230(16) 0.0229(16) 0.0002(13) 0.0076(12) -0.0025(12)
C6 0.0202(16) 0.0216(16) 0.0286(18) 0.0033(13) 0.0037(13) 0.0007(13)
C7 0.0218(16) 0.0220(16) 0.0243(17) 0.0078(13) 0.0024(13) -0.0032(13)
C8 0.0199(16) 0.0264(17) 0.0241(17) 0.0049(13) 0.0066(13) 0.0012(13)
C9 0.0220(16) 0.0213(16) 0.0235(16) 0.0031(13) 0.0035(13) 0.0000(12)
C10 0.0177(15) 0.0205(15) 0.0189(15) -0.0007(12) 0.0031(12) 0.0023(12)
C11 0.0212(16) 0.0240(16) 0.0225(16) -0.0005(13) 0.0016(13) -0.0007(13)
C12 0.0280(19) 0.0206(16) 0.034(2) 0.0018(14) 0.0058(15) -0.0032(14)
C13 0.034(2) 0.0199(16) 0.0300(19) 0.0041(14) 0.0093(15) 0.0043(14)
C14 0.0270(18) 0.0227(17) 0.0262(18) 0.0052(13) -0.0004(14) 0.0073(13)
C15 0.0234(17) 0.0232(16) 0.0235(17) 0.0015(13) 0.0017(13) 0.0003(13)
C16 0.0132(15) 0.038(2) 0.0246(17) 0.0041(15) 0.0051(13) 0.0034(13)
C17 0.0165(16) 0.0267(18) 0.039(2) 0.0038(15) 0.0009(14) 0.0055(13)
C18 0.0159(15) 0.0331(19) 0.0301(18) 0.0148(15) -0.0006(13) 0.0039(13)
C19 0.0156(15) 0.0299(18) 0.0202(16) 0.0028(13) -0.0035(12) 0.0001(13)
C20 0.0148(15) 0.0274(17) 0.0294(18) 0.0083(14) 0.0013(13) -0.0012(13)
C21 0.0281(18) 0.0316(18) 0.0144(15) 0.0027(13) 0.0036(13) -0.0056(14)
C22 0.0316(19) 0.0276(18) 0.0206(17) 0.0018(14) -0.0053(14) 0.0010(15)
C23 0.0177(16) 0.035(2) 0.0213(17) -0.0013(14) -0.0036(13) 0.0004(14)
C24 0.0249(17) 0.0230(16) 0.0211(16) 0.0000(13) 0.0036(13) -0.0056(13)
C25 0.0280(18) 0.0250(17) 0.0171(15) -0.0017(13) 0.0021(13) -0.0010(13)
C26 0.0256(19) 0.042(2) 0.038(2) 0.0210(18) 0.0142(16) 0.0007(16)

loop_
_atom_type_symbol
_atom_type_description
_atom_type_scat_dispersion_real
_atom_type_scat_dispersion_imag
_atom_type_scat_source
C C -0.0020 0.0020 'International Tables Vol C Tables 4.2.6.8 and 6.1.1.4'
H H 0.0000 0.0000 'International Tables Vol C Tables 4.2.6.8 and 6.1.1.4'
N N -0.0031 0.0040 'International Tables Vol C Tables 4.2.6.8 and 6.1.1.4'
O O -0.0041 0.0074 'International Tables Vol C Tables 4.2.6.8 and 6.1.1.4'
Zr Zr -1.9217 0.6594 'International Tables Vol C Tables 4.2.6.8 and 6.1.1.4'

loop_
_geom_angle_atom_site_label_1
_geom_angle_atom_site_label_2
_geom_angle_atom_site_label_3
_geom_angle
N1 Zr C3 84.33(11)
N1 Zr C16 131.72(11)
C3 Zr C16 115.29(12)
N1 Zr C24 90.36(11)
C3 Zr C24 126.06(12)
C16 Zr C24 107.90(12)
N1 Zr C17 101.77(12)
C3 Zr C17 134.38(12)
C16 Zr C17 32.72(12)
C24 Zr C17 99.29(12)
N1 Zr C25 119.04(11)
C3 Zr C25 137.38(12)
C16 Zr C25 77.00(12)
C24 Zr C25 32.51(11)
C17 Zr C25 78.74(12)
N1 Zr C20 122.43(11)
C3 Zr C20 84.50(11)
C16 Zr C20 32.41(12)
C24 Zr C20 139.04(12)
C17 Zr C20 53.83(12)
C25 Zr C20 106.73(12)
N1 Zr C23 92.05(11)
C3 Zr C23 94.20(12)
C16 Zr C23 126.92(12)
C24 Zr C23 32.24(12)
C17 Zr C23 130.12(12)
C25 Zr C23 53.17(12)
C20 Zr C23 145.02(12)
N1 Zr C22 121.05(12)
C3 Zr C22 84.41(11)
C16 Zr C22 105.13(12)
C24 Zr C22 53.43(12)
C17 Zr C22 126.05(13)
C25 Zr C22 53.21(12)
C20 Zr C22 113.70(12)
C23 Zr C22 31.89(12)
N1 Zr C1 32.49(10)
C3 Zr C1 62.10(11)
C16 Zr C1 160.90(12)
C24 Zr C1 86.14(11)
C17 Zr C1 134.24(12)
C25 Zr C1 118.49(11)
C20 Zr C1 134.78(11)
C23 Zr C1 71.67(11)
C22 Zr C1 93.60(12)
N1 Zr C21 142.34(11)
C3 Zr C21 108.22(12)
C16 Zr C21 75.83(12)
C24 Zr C21 53.21(11)
C17 Zr C21 94.20(13)
C25 Zr C21 31.91(11)
C20 Zr C21 94.54(11)
C23 Zr C21 52.63(12)
C22 Zr C21 31.92(12)
C1 Zr C21 123.27(11)
N1 Zr C2 60.96(10)
C3 Zr C2 34.08(11)
C16 Zr C2 149.31(12)
C24 Zr C2 98.89(11)
C17 Zr C2 154.90(12)
C25 Zr C2 124.80(11)
C20 Zr C2 117.66(11)
C23 Zr C2 71.76(11)
C22 Zr C2 78.89(11)
C1 Zr C2 31.05(10)
C21 Zr C2 110.55(11)
C7 O1 C26 116.4(3)
C1 N1 C4 118.2(3)
C1 N1 Zr 91.57(19)
C4 N1 Zr 143.9(2)
C2 C1 N1 122.8(3)
C2 C1 Zr 75.06(19)
N1 C1 Zr 55.95(16)
C1 C2 C3 126.4(3)
C1 C2 Zr 73.89(19)
C3 C2 Zr 63.38(17)
C2 C3 C10 121.4(3)
C2 C3 Zr 82.54(19)
C10 C3 Zr 133.1(2)
C5 C4 C9 118.3(3)
C5 C4 N1 120.2(3)
C9 C4 N1 121.6(3)
C6 C5 C4 120.8(3)
C5 C6 C7 120.2(3)
O1 C7 C8 125.1(3)
O1 C7 C6 115.2(3)
C8 C7 C6 119.7(3)
C7 C8 C9 119.9(3)
C8 C9 C4 121.2(3)
C15 C10 C11 116.9(3)
C15 C10 C3 123.1(3)
C11 C10 C3 119.9(3)
C12 C11 C10 121.5(3)
C11 C12 C13 120.5(3)
C14 C13 C12 118.9(3)
C13 C14 C15 121.3(3)
C14 C15 C10 120.8(3)
C20 C16 C17 108.2(3)
C20 C16 Zr 74.6(2)
C17 C16 Zr 74.26(19)
C18 C17 C16 107.5(3)
C18 C17 Zr 76.8(2)
C16 C17 Zr 73.02(19)
C19 C18 C17 108.5(3)
C19 C18 Zr 74.34(19)
C17 C18 Zr 71.19(19)
C18 C19 C20 107.9(3)
C18 C19 Zr 74.30(19)
C20 C19 Zr 71.34(19)
C16 C20 C19 107.9(3)
C16 C20 Zr 72.96(19)
C19 C20 Zr 76.51(19)
C25 C21 C22 108.2(3)
C25 C21 Zr 72.25(19)
C22 C21 Zr 73.6(2)
C23 C22 C21 107.6(3)
C23 C22 Zr 73.8(2)
C21 C22 Zr 74.4(2)
C22 C23 C24 108.4(3)
C22 C23 Zr 74.3(2)
C24 C23 Zr 72.2(2)
C23 C24 C25 107.6(3)
C23 C24 Zr 75.5(2)
C25 C24 Zr 74.2(2)
C21 C25 C24 108.2(3)
C21 C25 Zr 75.8(2)
C24 C25 Zr 73.3(2)

loop_
_geom_bond_atom_site_label_1
_geom_bond_atom_site_label_2
_geom_bond_distance
Zr N1 2.129(3)
Zr C3 2.329(3)
Zr C16 2.507(3)
Zr C24 2.513(3)
Zr C17 2.523(3)
Zr C25 2.525(3)
Zr C20 2.528(3)
Zr C23 2.555(3)
Zr C22 2.560(4)
Zr C1 2.568(3)
Zr C21 2.571(3)
Zr C2 2.583(3)
O1 C7 1.377(4)
O1 C26 1.417(5)
N1 C1 1.380(4)
N1 C4 1.408(4)
C1 C2 1.379(5)
C2 C3 1.460(5)
C3 C10 1.469(4)
C4 C5 1.397(5)
C4 C9 1.398(5)
C5 C6 1.385(5)
C6 C7 1.395(5)
C7 C8 1.384(5)
C8 C9 1.388(5)
C10 C15 1.408(5)
C10 C11 1.410(5)
C11 C12 1.389(5)
C12 C13 1.389(5)
C13 C14 1.380(5)
C14 C15 1.390(5)
C16 C20 1.405(5)
C16 C17 1.417(5)
C17 C18 1.414(5)
C18 C19 1.402(5)
C19 C20 1.420(5)
C21 C25 1.401(5)
C21 C22 1.411(5)
C22 C23 1.405(5)
C23 C24 1.407(5)
C24 C25 1.410(5)

loop_
_geom_torsion_atom_site_label_1
_geom_torsion_atom_site_label_2
_geom_torsion_atom_site_label_3
_geom_torsion_atom_site_label_4
_geom_torsion
C3 Zr N1 C1 -43.98(19)
C16 Zr N1 C1 -163.10(19)
C24 Zr N1 C1 82.2(2)
C17 Zr N1 C1 -178.19(19)
C25 Zr N1 C1 98.3(2)
C20 Zr N1 C1 -123.77(19)
C23 Zr N1 C1 50.0(2)
C22 Zr N1 C1 36.0(2)
C21 Zr N1 C1 68.7(3)
C2 Zr N1 C1 -17.74(18)
C3 Zr N1 C4 168.8(4)
C16 Zr N1 C4 49.7(4)
C24 Zr N1 C4 -65.0(4)
C17 Zr N1 C4 34.6(4)
C25 Zr N1 C4 -49.0(4)
C20 Zr N1 C4 89.0(4)
C23 Zr N1 C4 -97.2(4)
C22 Zr N1 C4 -111.2(4)
C1 Zr N1 C4 -147.2(5)
C21 Zr N1 C4 -78.5(4)
C2 Zr N1 C4 -165.0(4)
C4 N1 C1 C2 -164.8(3)
Zr N1 C1 C2 36.4(3)
C4 N1 C1 Zr 158.8(3)
N1 Zr C1 C2 -148.9(3)
C3 Zr C1 C2 -20.34(19)
C16 Zr C1 C2 -107.4(4)
C24 Zr C1 C2 114.3(2)
C17 Zr C1 C2 -146.4(2)
C25 Zr C1 C2 111.0(2)
C20 Zr C1 C2 -67.6(3)
C23 Zr C1 C2 84.9(2)
C22 Zr C1 C2 61.4(2)
C21 Zr C1 C2 74.0(2)
C3 Zr C1 N1 128.6(2)
C16 Zr C1 N1 41.5(4)
C24 Zr C1 N1 -96.7(2)
C17 Zr C1 N1 2.5(3)
C25 Zr C1 N1 -100.1(2)
C20 Zr C1 N1 81.3(2)
C23 Zr C1 N1 -126.2(2)
C22 Zr C1 N1 -149.7(2)
C21 Zr C1 N1 -137.09(19)
C2 Zr C1 N1 148.9(3)
N1 C1 C2 C3 7.0(5)
Zr C1 C2 C3 37.5(3)
N1 C1 C2 Zr -30.6(3)
N1 Zr C2 C1 18.50(19)
C3 Zr C2 C1 146.7(3)
C16 Zr C2 C1 142.3(2)
C24 Zr C2 C1 -66.9(2)
C17 Zr C2 C1 69.1(3)
C25 Zr C2 C1 -88.4(2)
C20 Zr C2 C1 132.2(2)
C23 Zr C2 C1 -84.6(2)
C22 Zr C2 C1 -116.8(2)
C21 Zr C2 C1 -120.9(2)
N1 Zr C2 C3 -128.3(2)
C16 Zr C2 C3 -4.5(3)
C24 Zr C2 C3 146.31(19)
C17 Zr C2 C3 -77.7(3)
C25 Zr C2 C3 124.9(2)
C20 Zr C2 C3 -14.6(2)
C23 Zr C2 C3 128.7(2)
C22 Zr C2 C3 96.5(2)
C1 Zr C2 C3 -146.7(3)
C21 Zr C2 C3 92.4(2)
C1 C2 C3 C10 -177.6(3)
Zr C2 C3 C10 -136.7(3)
C1 C2 C3 Zr -40.9(3)
N1 Zr C3 C2 43.63(19)
C16 Zr C3 C2 177.47(18)
C24 Zr C3 C2 -42.7(2)
C17 Zr C3 C2 144.6(2)
C25 Zr C3 C2 -84.1(2)
C20 Zr C3 C2 167.1(2)
C23 Zr C3 C2 -48.0(2)
C22 Zr C3 C2 -78.4(2)
C1 Zr C3 C2 18.66(18)
C21 Zr C3 C2 -100.0(2)
N1 Zr C3 C10 170.3(3)
C16 Zr C3 C10 -55.8(3)
C24 Zr C3 C10 84.0(3)
C17 Zr C3 C10 -88.7(3)
C25 Zr C3 C10 42.6(4)
C20 Zr C3 C10 -66.2(3)
C23 Zr C3 C10 78.7(3)
C22 Zr C3 C10 48.3(3)
C1 Zr C3 C10 145.4(3)
C21 Zr C3 C10 26.7(3)
C2 Zr C3 C10 126.7(4)
C1 N1 C4 C5 -144.7(3)
Zr N1 C4 C5 -2.6(6)
C1 N1 C4 C9 35.8(4)
Zr N1 C4 C9 177.9(3)
C9 C4 C5 C6 0.2(5)
N1 C4 C5 C6 -179.3(3)
C4 C5 C6 C7 0.7(5)
C26 O1 C7 C8 2.2(5)
C26 O1 C7 C6 -177.5(3)
C5 C6 C7 O1 178.4(3)
C5 C6 C7 C8 -1.4(5)
O1 C7 C8 C9 -178.6(3)
C6 C7 C8 C9 1.2(5)
C7 C8 C9 C4 -0.3(5)
C5 C4 C9 C8 -0.4(5)
N1 C4 C9 C8 179.1(3)
C2 C3 C10 C15 29.3(5)
Zr C3 C10 C15 -82.0(4)
C2 C3 C10 C11 -153.2(3)
Zr C3 C10 C11 95.5(4)
C15 C10 C11 C12 0.8(5)
C3 C10 C11 C12 -176.9(3)
C10 C11 C12 C13 0.3(5)
C11 C12 C13 C14 -0.6(6)
C12 C13 C14 C15 -0.2(6)
C13 C14 C15 C10 1.4(5)
C11 C10 C15 C14 -1.6(5)
C3 C10 C15 C14 176.0(3)
N1 Zr C16 C20 86.3(2)
C3 Zr C16 C20 -19.6(2)
C24 Zr C16 C20 -166.4(2)
C17 Zr C16 C20 114.5(3)
C25 Zr C16 C20 -156.2(2)
C23 Zr C16 C20 -136.8(2)
C22 Zr C16 C20 -110.5(2)
C1 Zr C16 C20 57.8(4)
C21 Zr C16 C20 -123.4(2)
C2 Zr C16 C20 -16.8(3)
N1 Zr C16 C17 -28.1(3)
C3 Zr C16 C17 -134.1(2)
C24 Zr C16 C17 79.1(2)
C25 Zr C16 C17 89.4(2)
C20 Zr C16 C17 -114.5(3)
C23 Zr C16 C17 108.8(2)
C22 Zr C16 C17 135.0(2)
C1 Zr C16 C17 -56.6(4)
C21 Zr C16 C17 122.2(2)
C2 Zr C16 C17 -131.3(3)
C20 C16 C17 C18 2.2(4)
Zr C16 C17 C18 69.7(2)
C20 C16 C17 Zr -67.5(2)
N1 Zr C17 C18 45.7(2)
C3 Zr C17 C18 -47.9(3)
C16 Zr C17 C18 -113.2(3)
C24 Zr C17 C18 138.0(2)
C25 Zr C17 C18 163.3(2)
C20 Zr C17 C18 -76.0(2)
C23 Zr C17 C18 148.6(2)
C22 Zr C17 C18 -170.9(2)
C1 Zr C17 C18 44.3(3)
C21 Zr C17 C18 -168.6(2)
C2 Zr C17 C18 2.1(4)
N1 Zr C17 C16 158.9(2)
C3 Zr C17 C16 65.3(3)
C24 Zr C17 C16 -108.7(2)
C25 Zr C17 C16 -83.4(2)
C20 Zr C17 C16 37.2(2)
C23 Zr C17 C16 -98.2(2)
C22 Zr C17 C16 -57.6(3)
C1 Zr C17 C16 157.6(2)
C21 Zr C17 C16 -55.4(2)
C2 Zr C17 C16 115.3(3)
C16 C17 C18 C19 -1.6(4)
Zr C17 C18 C19 65.5(2)
C16 C17 C18 Zr -67.1(2)
N1 Zr C18 C19 109.2(2)
C3 Zr C18 C19 29.4(2)
C16 Zr C18 C19 -77.9(2)
C24 Zr C18 C19 -167.2(2)
C17 Zr C18 C19 -116.3(3)
C25 Zr C18 C19 -133.7(2)
C20 Zr C18 C19 -37.0(2)
C23 Zr C18 C19 -178.3(2)
C22 Zr C18 C19 -96.9(4)
C1 Zr C18 C19 95.6(2)
C21 Zr C18 C19 -102.3(2)
C2 Zr C18 C19 64.7(2)
N1 Zr C18 C17 -134.5(2)
C3 Zr C18 C17 145.7(2)
C16 Zr C18 C17 38.4(2)
C24 Zr C18 C17 -50.9(2)
C25 Zr C18 C17 -17.3(2)
C20 Zr C18 C17 79.3(2)
C23 Zr C18 C17 -62.0(3)
C22 Zr C18 C17 19.4(4)
C1 Zr C18 C17 -148.1(2)
C21 Zr C18 C17 14.0(3)
C2 Zr C18 C17 -178.9(2)
C17 C18 C19 C20 0.4(4)
Zr C18 C19 C20 63.9(2)
C17 C18 C19 Zr -63.5(2)
N1 Zr C19 C18 -68.0(2)
C3 Zr C19 C18 -152.2(2)
C16 Zr C19 C18 77.8(2)
C24 Zr C19 C18 23.4(4)
C17 Zr C19 C18 36.5(2)
C25 Zr C19 C18 60.7(3)
C20 Zr C19 C18 115.6(3)
C23 Zr C19 C18 170.6(12)
C22 Zr C19 C18 138.9(2)
C1 Zr C19 C18 -95.3(2)
C21 Zr C19 C18 101.0(2)
C2 Zr C19 C18 -127.8(2)
N1 Zr C19 C20 176.4(2)
C3 Zr C19 C20 92.2(2)
C16 Zr C19 C20 -37.8(2)
C24 Zr C19 C20 -92.1(3)
C17 Zr C19 C20 -79.0(2)
C25 Zr C19 C20 -54.8(3)
C23 Zr C19 C20 55.1(13)
C22 Zr C19 C20 23.4(3)
C1 Zr C19 C20 149.1(2)
C21 Zr C19 C20 -14.6(3)
C2 Zr C19 C20 116.7(2)
C17 C16 C20 C19 -1.9(4)
Zr C16 C20 C19 -69.2(2)
C17 C16 C20 Zr 67.3(2)
C18 C19 C20 C16 0.9(4)
Zr C19 C20 C16 66.8(2)
C18 C19 C20 Zr -65.9(2)
N1 Zr C20 C16 -118.1(2)
C3 Zr C20 C16 162.2(2)
C24 Zr C20 C16 19.9(3)
C17 Zr C20 C16 -37.6(2)
C25 Zr C20 C16 24.3(2)
C23 Zr C20 C16 72.8(3)
C22 Zr C20 C16 80.8(2)
C1 Zr C20 C16 -157.0(2)
C21 Zr C20 C16 54.3(2)
C2 Zr C20 C16 170.4(2)
N1 Zr C20 C19 -4.2(3)
C3 Zr C20 C19 -83.9(2)
C16 Zr C20 C19 113.8(3)
C24 Zr C20 C19 133.8(2)
C17 Zr C20 C19 76.3(2)
C25 Zr C20 C19 138.1(2)
C23 Zr C20 C19 -173.38(19)
C22 Zr C20 C19 -165.3(2)
C1 Zr C20 C19 -43.2(3)
C21 Zr C20 C19 168.2(2)
C2 Zr C20 C19 -75.8(2)
N1 Zr C21 C25 54.7(3)
C3 Zr C21 C25 159.6(2)
C16 Zr C21 C25 -88.1(2)
C24 Zr C21 C25 37.7(2)
C17 Zr C21 C25 -60.8(2)
C20 Zr C21 C25 -114.8(2)
C23 Zr C21 C25 78.4(2)
C22 Zr C21 C25 115.8(3)
C1 Zr C21 C25 91.5(2)
C2 Zr C21 C25 123.4(2)
N1 Zr C21 C22 -61.1(3)
C3 Zr C21 C22 43.8(2)
C16 Zr C21 C22 156.1(2)
C24 Zr C21 C22 -78.1(2)
C17 Zr C21 C22 -176.6(2)
C25 Zr C21 C22 -115.8(3)
C20 Zr C21 C22 129.4(2)
C23 Zr C21 C22 -37.4(2)
C1 Zr C21 C22 -24.3(3)
C2 Zr C21 C22 7.6(2)
C25 C21 C22 C23 2.5(4)
Zr C21 C22 C23 67.0(2)
C25 C21 C22 Zr -64.5(2)
N1 Zr C22 C23 27.3(3)
C3 Zr C22 C23 107.3(2)
C16 Zr C22 C23 -138.0(2)
C24 Zr C22 C23 -36.7(2)
C17 Zr C22 C23 -109.8(2)
C25 Zr C22 C23 -77.6(2)
C20 Zr C22 C23 -171.3(2)
C1 Zr C22 C23 45.8(2)
C21 Zr C22 C23 -114.1(3)
C2 Zr C22 C23 73.2(2)
N1 Zr C22 C21 141.4(2)
C3 Zr C22 C21 -138.7(2)
C16 Zr C22 C21 -24.0(2)
C24 Zr C22 C21 77.3(2)
C17 Zr C22 C21 4.2(3)
C25 Zr C22 C21 36.5(2)
C20 Zr C22 C21 -57.2(2)
C23 Zr C22 C21 114.1(3)
C1 Zr C22 C21 159.8(2)
C2 Zr C22 C21 -172.7(2)
C21 C22 C23 C24 -2.7(4)
Zr C22 C23 C24 64.7(2)
C21 C22 C23 Zr -67.4(2)
N1 Zr C23 C22 -156.8(2)
C3 Zr C23 C22 -72.4(2)
C16 Zr C23 C22 53.9(3)
C24 Zr C23 C22 115.8(3)
C17 Zr C23 C22 95.9(3)
C25 Zr C23 C22 77.7(2)
C20 Zr C23 C22 14.0(3)
C1 Zr C23 C22 -131.1(2)
C21 Zr C23 C22 37.4(2)
C2 Zr C23 C22 -98.4(2)
N1 Zr C23 C24 87.4(2)
C3 Zr C23 C24 171.9(2)
C16 Zr C23 C24 -61.9(3)
C17 Zr C23 C24 -19.9(3)
C25 Zr C23 C24 -38.0(2)
C20 Zr C23 C24 -101.7(3)
C22 Zr C23 C24 -115.8(3)
C1 Zr C23 C24 113.1(2)
C21 Zr C23 C24 -78.4(2)
C2 Zr C23 C24 145.9(2)
C22 C23 C24 C25 1.9(4)
Zr C23 C24 C25 67.9(2)
C22 C23 C24 Zr -66.0(2)
N1 Zr C24 C23 -93.3(2)
C3 Zr C24 C23 -10.0(3)
C16 Zr C24 C23 132.2(2)
C17 Zr C24 C23 164.7(2)
C25 Zr C24 C23 113.4(3)
C20 Zr C24 C23 121.1(2)
C22 Zr C24 C23 36.3(2)
C1 Zr C24 C23 -61.1(2)
C21 Zr C24 C23 76.4(2)
C2 Zr C24 C23 -32.7(2)
N1 Zr C24 C25 153.3(2)
C3 Zr C24 C25 -123.4(2)
C16 Zr C24 C25 18.8(2)
C17 Zr C24 C25 51.3(2)
C20 Zr C24 C25 7.7(3)
C23 Zr C24 C25 -113.4(3)
C22 Zr C24 C25 -77.1(2)
C1 Zr C24 C25 -174.5(2)
C21 Zr C24 C25 -37.0(2)
C2 Zr C24 C25 -146.1(2)
C22 C21 C25 C24 -1.3(4)
Zr C21 C25 C24 -66.7(2)
C22 C21 C25 Zr 65.4(2)
C23 C24 C25 C21 -0.4(4)
Zr C24 C25 C21 68.4(2)
C23 C24 C25 Zr -68.8(2)
N1 Zr C25 C21 -145.2(2)
C3 Zr C25 C21 -29.3(3)
C16 Zr C25 C21 84.0(2)
C24 Zr C25 C21 -114.3(3)
C17 Zr C25 C21 117.5(2)
C20 Zr C25 C21 70.9(2)
C23 Zr C25 C21 -76.6(2)
C22 Zr C25 C21 -36.5(2)
C1 Zr C25 C21 -108.0(2)
C2 Zr C25 C21 -72.1(2)
N1 Zr C25 C24 -30.9(2)
C3 Zr C25 C24 85.0(3)
C16 Zr C25 C24 -161.7(2)
C17 Zr C25 C24 -128.2(2)
C20 Zr C25 C24 -174.7(2)
C23 Zr C25 C24 37.7(2)
C22 Zr C25 C24 77.8(2)
C1 Zr C25 C24 6.3(2)
C21 Zr C25 C24 114.3(3)
C2 Zr C25 C24 42.2(3)
